data_1560730
loop_
_publ_author_name
'Scott, Aaron J.'
'Vallejo, Julia'
'Sarkar, Arup'
'Smythe, Lucy'
'Reginc\'os Mart\'i, E.'
'Nichol, Gary S.'
'Klooster, Wim T.'
'Coles, Simon J.'
'Murrie, Mark'
'Rajaraman, Gopalan'
'Piligkos, Stergios'
'Lusby, Paul J.'
'Brechin, Euan K.'

_publ_section_title
;
 Exploiting host--guest chemistry to manipulate magnetic interactions in
 metallosupramolecular M4L6 tetrahedral cages
;
_journal_issue 14
_journal_name_full 'Chemical Science'
_journal_page_first 5134
_journal_page_last 5142
_journal_paper_doi 10.1039/D1SC00647A
_journal_volume 12
_journal_year 2021
_chemical_formula_moiety 'Br2 Fe0.5, C120 H84 N24 Ni4, 3.5(C2 F6 O6 S2), 2.5(C8 H16 O2), C0.5 F3 O3 S0.5'
_chemical_formula_sum 'C147.5 H124 Br2 F24 Fe0.5 N24 Ni4 O29 S7.5'
_chemical_formula_weight 3815.73
_space_group_crystal_system monoclinic
_space_group_IT_number 15
_space_group_name_Hall '-C 2yc'
_space_group_name_H-M_alt 'C 1 2/c 1'
_atom_sites_solution_hydrogens geom
_atom_sites_solution_primary dual
_audit_creation_date 2019-11-29
_audit_creation_method
;
Olex2 1.3
(compiled 2019.09.11 svn.r3662 for OlexSys, GUI svn.r5938)
;
_audit_update_record
;
2020-08-20 deposited with the CCDC.	2021-03-01 downloaded from the CCDC.
;
_cell_angle_alpha 90
_cell_angle_beta 112.8120(10)
_cell_angle_gamma 90
_cell_formula_units_Z 4
_cell_length_a 31.3026(3)
_cell_length_b 20.5660(2)
_cell_length_c 26.4213(3)
_cell_measurement_reflns_used 66668
_cell_measurement_temperature 120
_cell_measurement_theta_max 27.4410
_cell_measurement_theta_min 3.6410
_cell_volume 15678.8(3)
_computing_cell_refinement 'CrysAlisPro 1.171.40.61a (Rigaku OD, 2019)'
_computing_data_collection 'CrysAlisPro 1.171.40.61a (Rigaku OD, 2019)'
_computing_data_reduction 'CrysAlisPro 1.171.40.61a (Rigaku OD, 2019)'
_computing_molecular_graphics 'Olex2 1.3 (Dolomanov et al., 2009)'
_computing_publication_material 'Olex2 1.3 (Dolomanov et al., 2009)'
_computing_structure_refinement 'ShelXL 2018/3 (Sheldrick, 2015)'
_computing_structure_solution 'SHELXT 2018/2 (Sheldrick, 2018)'
_diffrn_ambient_environment N~2~
_diffrn_ambient_temperature 120
_diffrn_detector 'CCD plate'
_diffrn_detector_area_resol_mean 5.1574
_diffrn_detector_type Atlas
_diffrn_measured_fraction_theta_full 0.998
_diffrn_measured_fraction_theta_max 0.998
_diffrn_measurement_details
;
List of Runs (angles in degrees, time in seconds):

  # Type    Start    End  Width  t~exp~   \w     \q     \k     \f   Frames
#--------------------------------------------------------------------------
  1  \w    -60.00  36.00   1.00   30.00    --   10.68 -51.00-123.00   96
  2  \w    -15.00  81.00   1.00   30.00    --   10.68  51.00  21.00   96
  3  \w    -41.00  21.00   1.00   30.00    --   -9.43  77.00 120.00   62
  4  \w    -15.00  30.00   1.00   30.00    --   -9.43 -99.00   0.00   45
  5  \w    -15.00  30.00   1.00   30.00    --   -9.43 -99.00  90.00   45
  6  \w    -42.00  42.00   1.00   30.00    --   10.68 -77.00-150.00   84
  7  \w    -42.00  42.00   1.00   30.00    --   10.68 -77.00 -90.00   84
  8  \w    -15.00  51.00   1.00   30.00    --   10.68 -99.00 150.00   66
  9  \w    -82.00  13.00   1.00   30.00    --   -9.43 -38.00  90.00   95
 10  \w    -80.00  17.00   1.00   30.00    --   -9.43 -57.00-180.00   97
 11  \w    -42.00  22.00   1.00   30.00    --   -9.43 -77.00-150.00   64
 12  \w    -15.00  51.00   1.00   30.00    --   10.68 -99.00 -60.00   66
 13  \w    -15.00  51.00   1.00   30.00    --   10.68 -99.00  60.00   66
 14  \w    -15.00  51.00   1.00   30.00    --   10.68 -99.00  30.00   66
 15  \w    -62.00  33.00   1.00   30.00    --   10.68 -38.00   0.00   95
 16  \w    -15.00  10.00   1.00   30.00    --   -9.43 -99.00  30.00   25
 17  \w    -15.00  51.00   1.00   30.00    --   10.68 -99.00  90.00   66
;
_diffrn_measurement_device 'four-circle diffractometer'
_diffrn_measurement_device_type 'Rigaku Oxford Diffraction SuperNova'
_diffrn_measurement_method '\w scans'
_diffrn_orient_matrix_type 'CrysAlisPro convention (1999,Acta A55,543-557)'
_diffrn_orient_matrix_UB_11 0.0097830000
_diffrn_orient_matrix_UB_12 -0.0281292000
_diffrn_orient_matrix_UB_13 -0.0067862000
_diffrn_orient_matrix_UB_21 -0.0119689000
_diffrn_orient_matrix_UB_22 -0.0198642000
_diffrn_orient_matrix_UB_23 0.0121317000
_diffrn_orient_matrix_UB_31 -0.0191135000
_diffrn_orient_matrix_UB_32 -0.0019636000
_diffrn_orient_matrix_UB_33 -0.0255884000
_diffrn_radiation_monochromator mirror
_diffrn_radiation_probe x-ray
_diffrn_radiation_type 'Mo K\a'
_diffrn_radiation_wavelength 0.71073
_diffrn_reflns_av_R_equivalents 0.0536
_diffrn_reflns_av_unetI/netI 0.0206
_diffrn_reflns_Laue_measured_fraction_full 0.998
_diffrn_reflns_Laue_measured_fraction_max 0.998
_diffrn_reflns_limit_h_max 38
_diffrn_reflns_limit_h_min -38
_diffrn_reflns_limit_k_max 25
_diffrn_reflns_limit_k_min -25
_diffrn_reflns_limit_l_max 32
_diffrn_reflns_limit_l_min -32
_diffrn_reflns_number 242243
_diffrn_reflns_point_group_measured_fraction_full 0.998
_diffrn_reflns_point_group_measured_fraction_max 0.998
_diffrn_reflns_theta_full 25.242
_diffrn_reflns_theta_max 25.682
_diffrn_reflns_theta_min 3.197
_diffrn_source 'micro-focus sealed X-ray tube'
_diffrn_source_type 'SuperNova (Mo) X-ray Source'
_exptl_absorpt_coefficient_mu 1.236
_exptl_absorpt_correction_T_max 1.00000
_exptl_absorpt_correction_T_min 0.90404
_exptl_absorpt_correction_type multi-scan
_exptl_absorpt_process_details
;
CrysAlisPro 1.171.40.61a (Rigaku Oxford Diffraction, 2019)
Empirical absorption correction using spherical harmonics,
 implemented in SCALE3 ABSPACK scaling algorithm.
;
_exptl_crystal_colour 'dark red'
_exptl_crystal_density_diffrn 1.616
_exptl_crystal_description block
_exptl_crystal_F_000 7760
_exptl_crystal_recrystallization_method
'The material was recrystallised from a mixture of adetonitrile and THF  by vapour diffusion'
_exptl_crystal_size_max 0.271
_exptl_crystal_size_mid 0.201
_exptl_crystal_size_min 0.179
_refine_diff_density_max 2.714
_refine_diff_density_min -1.114
_refine_diff_density_rms 0.135
_refine_ls_extinction_method none
_refine_ls_goodness_of_fit_ref 1.068
_refine_ls_hydrogen_treatment constr
_refine_ls_matrix_type full
_refine_ls_number_parameters 1179
_refine_ls_number_reflns 14855
_refine_ls_number_restraints 656
_refine_ls_restrained_S_all 1.063
_refine_ls_R_factor_all 0.0820
_refine_ls_R_factor_gt 0.0729
_refine_ls_shift/su_max 0.001
_refine_ls_shift/su_mean 0.000
_refine_ls_structure_factor_coef Fsqd
_refine_ls_weighting_details 'w=1/[\s^2^(Fo^2^)+(0.1040P)^2^+173.7598P] where P=(Fo^2^+2Fc^2^)/3'
_refine_ls_weighting_scheme calc
_refine_ls_wR_factor_gt 0.2032
_refine_ls_wR_factor_ref 0.2106
_reflns_Friedel_coverage 0.000
_reflns_number_gt 12951
_reflns_number_total 14855
_reflns_threshold_expression 'I > 2\s(I)'
_cod_data_source_file d1sc00647a2.cif
_cod_data_source_block 4
_cod_depositor_comments 'Adding full bibliography for 1560727--1560734.cif.'
_cod_original_formula_sum 'C147.50 H124 Br2 F24 Fe0.50 N24 Ni4 O29 S7.50'
_cod_database_code 1560730
_shelx_shelxl_version_number 2018/3
_chemical_oxdiff_formula 'C528 H416 Br16 F72 Fe8 N132 Ni12 O88 S24 '
_chemical_oxdiff_usercomment '@ 120 K A2_466 FeBr4'
_shelx_space_group_comment
;
The symmetry employed for this shelxl refinement is uniquely defined
by the following loop, which should always be used as a source of
symmetry information in preference to the above space-group names.
They are only intended as comments.
;
_reflns_odcompleteness_completeness 99.76
_reflns_odcompleteness_iscentric 1
_reflns_odcompleteness_theta 25.63
_olex2_refinement_description
;
1. Fixed Uiso
 At 1.2 times of:
  All C(H) groups, All C(H,H) groups
2. Restrained distances
 C72-C71 \\sim C71-C70 \\sim C70-C69
 with sigma of 0.02
 O14-C72 \\sim O14-C69
 with sigma of 0.02
 O14-C71 \\sim O14-C70
 with sigma of 0.04
 C71-C69 \\sim C72-C70
 with sigma of 0.04
 C68-C67 \\sim C67-C66 \\sim C66-C65
 with sigma of 0.02
 O13-C68 \\sim O13-C65
 with sigma of 0.02
 O13-C67 \\sim O13-C66
 with sigma of 0.04
 C67-C65 \\sim C68-C66
 with sigma of 0.04
 C68-C65 \\sim C69-C72
 with sigma of 0.02
 C1A-F13 \\sim C1A-F14 \\sim C1A-F15
 with sigma of 0.02
 F13-F14 \\sim F14-F15 \\sim F15-F13
 with sigma of 0.04
 S6-F13 \\sim S6-F14 \\sim S6-F15
 with sigma of 0.04
 S6-O16 \\sim S6-O17 \\sim S6-O18
 with sigma of 0.02
 O16-O17 \\sim O17-O18 \\sim O16-O18
 with sigma of 0.04
 C1A-O16 \\sim C1A-O17 \\sim C1A-O18
 with sigma of 0.04
3. Rigid bond restraints
 All non-hydrogen atoms
 with sigma for 1-2 distances of 0.01 and sigma for 1-3 distances of 0.01
4. Uiso/Uaniso restraints and constraints
O14 \\sim C69 \\sim C70 \\sim C71 \\sim C72: within 2A with sigma of 0.04 and
sigma for terminal atoms of 0.08 within 2A
O13 \\sim C65 \\sim C66 \\sim C67 \\sim C68: within 2A with sigma of 0.04 and
sigma for terminal atoms of 0.08 within 2A
C74 \\sim C75: within 2A with sigma of 0.04 and sigma for terminal atoms of
0.08 within 2A
C1A \\sim F13 \\sim F14 \\sim F15 \\sim S6 \\sim O16 \\sim O17 \\sim O18:
within 2A with sigma of 0.04 and sigma for terminal atoms of 0.08 within 2A
Uanis(C1A) = Uanis(S6)
5. Rigid body (RIGU) restrains
 O14, C69, C70, C71, C72
 with sigma for 1-2 distances of 0.004 and sigma for 1-3 distances of 0.004
 O13, C65, C66, C67, C68
 with sigma for 1-2 distances of 0.004 and sigma for 1-3 distances of 0.004
 C74, C75
 with sigma for 1-2 distances of 0.004 and sigma for 1-3 distances of 0.004
 C1A, F13, F14, F15, S6, O16, O17, O18
 with sigma for 1-2 distances of 0.004 and sigma for 1-3 distances of 0.004
 S6, C1A, F13, F14, F15, O16, O17, O18
 with sigma for 1-2 distances of 0.004 and sigma for 1-3 distances of 0.004
6. Same fragment restrains
{O14, C69, C70, C71, C72} sigma for 1-2: 0.02, 1-3: 0.04
as in
{O15, C73, C74, C75, C76}
7. Others
 Fixed Sof: Br1(0.5) Br2(0.5) Fe1(0.25) S4(0.5) F10(0.5) F11(0.5) F12(0.5)
 O10(0.5) O11(0.5) O12(0.5) C64(0.5) O13(0.5) C65(0.5) H65A(0.5) H65B(0.5)
 C66(0.5) H66A(0.5) H66B(0.5) C67(0.5) H67A(0.5) H67B(0.5) C68(0.5) H68A(0.5)
 H68B(0.5) C1A(0.25) F13(0.5) F14(0.5) F15(0.5) S6(0.25) O16(0.5) O17(0.5)
 O18(0.5)
8.a Secondary CH2 refined with riding coordinates:
 C65(H65A,H65B), C66(H66A,H66B), C67(H67A,H67B), C68(H68A,H68B), C69(H69A,
 H69B), C70(H70A,H70B), C71(H71A,H71B), C72(H72A,H72B), C73(H73A,H73B),
 C74(H74A,H74B), C75(H75A,H75B), C76(H76A,H76B)
8.b Aromatic/amide H refined with riding coordinates:
 C1(H1), C2(H2), C3(H3), C4(H4), C7(H7), C8(H8), C10(H10), C11(H11), C12(H12),
 C13(H13), C14(H14), C17(H17), C18(H18), C20(H20), C21(H21), C22(H22), C23(H23),
  C24(H24), C27(H27), C28(H28), C30(H30), C31(H31), C32(H32), C33(H33),
 C34(H34), C37(H37), C38(H38), C40(H40), C41(H41), C42(H42), C43(H43), C44(H44),
  C47(H47), C48(H48), C50(H50), C51(H51), C52(H52), C53(H53), C54(H54),
 C57(H57), C58(H58), C60(H60)
;
_olex2_date_sample_data_collection 2019-10-30
_olex2_date_sample_submission 2019-10-29
_olex2_diffrn_ambient_temperature_device 'Oxford Cryosystems Cryostream 700+'
_olex2_exptl_crystal_mounting_method 'The crystal was mounted on a MITIGEN holder in Paratone oil.'
_olex2_submission_original_sample_id 'A2_446 FeBr4'
_olex2_submission_special_instructions 'No special instructions were received'
_oxdiff_exptl_absorpt_empirical_details
;
Empirical correction (ABSPACK) includes:
- Absorption correction using spherical harmonics
- Frame scaling
;
_oxdiff_exptl_absorpt_empirical_full_max 1.211
_oxdiff_exptl_absorpt_empirical_full_min 0.877

loop_
_space_group_symop_operation_xyz
'x, y, z'
'-x, y, -z+1/2'
'x+1/2, y+1/2, z'
'-x+1/2, y+1/2, -z+1/2'
'-x, -y, -z'
'x, -y, z-1/2'
'-x+1/2, -y+1/2, -z'
'x+1/2, -y+1/2, z-1/2'

loop_
_atom_site_label
_atom_site_type_symbol
_atom_site_fract_x
_atom_site_fract_y
_atom_site_fract_z
_atom_site_U_iso_or_equiv
_atom_site_adp_type
_atom_site_occupancy
_atom_site_site_symmetry_order
_atom_site_calc_flag
_atom_site_refinement_flags_posn
_atom_site_refinement_flags_adp
_atom_site_refinement_flags_occupancy
_atom_site_disorder_assembly
_atom_site_disorder_group
Br1 Br 0.44805(4) 0.19481(7) 0.18389(5) 0.0215(2) Uani 0.5 1 d . U P A 1
Br2 Br 0.54191(3) 0.33113(5) 0.21409(5) 0.0202(2) Uani 0.5 1 d . U P A 1
Fe1 Fe 0.500000 0.26417(12) 0.250000 0.0162(4) Uani 0.5 2 d S TU P A 1
Ni1 Ni 0.60045(2) 0.09397(3) 0.16046(2) 0.02119(16) Uani 1 1 d . U . . .
Ni2 Ni 0.37122(2) 0.43504(3) 0.08216(2) 0.01868(16) Uani 1 1 d . U . . .
N1 N 0.56413(15) 0.0165(2) 0.11026(17) 0.0253(8) Uani 1 1 d . U . . .
N2 N 0.53614(13) 0.1360(2) 0.11579(16) 0.0230(8) Uani 1 1 d . U . . .
N3 N 0.40252(14) 0.5105(2) 0.05582(16) 0.0229(8) Uani 1 1 d . U . . .
N4 N 0.42963(13) 0.38806(19) 0.07939(16) 0.0203(8) Uani 1 1 d . U . . .
N5 N 0.62565(14) 0.1344(2) 0.10588(16) 0.0246(8) Uani 1 1 d . U . . .
N6 N 0.63027(13) 0.17877(19) 0.20140(16) 0.0216(8) Uani 1 1 d . U . . .
N7 N 0.65965(14) 0.0432(2) 0.20510(17) 0.0255(8) Uani 1 1 d . U . . .
N8 N 0.58072(14) 0.0481(2) 0.22043(17) 0.0261(9) Uani 1 1 d . U . . .
N9 N 0.31976(14) 0.4933(2) 0.08801(17) 0.0242(8) Uani 1 1 d . U . . .
N10 N 0.40572(14) 0.4767(2) 0.16094(16) 0.0230(8) Uani 1 1 d . U . . .
N11 N 0.33291(13) 0.39645(19) 0.00586(16) 0.0222(8) Uani 1 1 d . U . . .
N12 N 0.34559(13) 0.35067(19) 0.10369(16) 0.0203(8) Uani 1 1 d . U . . .
C1 C 0.5816(2) -0.0427(3) 0.1088(2) 0.0330(12) Uani 1 1 d . U . . .
H1 H 0.614102 -0.049098 0.126227 0.040 Uiso 1 1 calc R U . . .
C2 C 0.5536(2) -0.0949(3) 0.0825(3) 0.0405(13) Uani 1 1 d . U . . .
H2 H 0.566737 -0.136141 0.081075 0.049 Uiso 1 1 calc R U . . .
C3 C 0.5070(2) -0.0856(3) 0.0588(3) 0.0449(15) Uani 1 1 d . U . . .
H3 H 0.487132 -0.121110 0.041975 0.054 Uiso 1 1 calc R U . . .
C4 C 0.4883(2) -0.0246(3) 0.0589(2) 0.0373(13) Uani 1 1 d . U . . .
H4 H 0.455816 -0.017461 0.041797 0.045 Uiso 1 1 calc R U . . .
C5 C 0.51845(17) 0.0259(2) 0.0850(2) 0.0258(10) Uani 1 1 d . U . . .
C6 C 0.50294(17) 0.0941(2) 0.0849(2) 0.0250(10) Uani 1 1 d . U . . .
C7 C 0.45846(17) 0.1157(3) 0.0526(2) 0.0294(11) Uani 1 1 d . U . . .
H7 H 0.435091 0.085656 0.032131 0.035 Uiso 1 1 calc R U . . .
C8 C 0.44882(17) 0.1816(3) 0.0510(2) 0.0299(11) Uani 1 1 d . U . . .
H8 H 0.418548 0.197086 0.029638 0.036 Uiso 1 1 calc R U . . .
C9 C 0.48358(16) 0.2251(2) 0.0806(2) 0.0249(10) Uani 1 1 d . U . . .
C10 C 0.52648(16) 0.1990(2) 0.1130(2) 0.0218(9) Uani 1 1 d . U . . .
H10 H 0.550257 0.228008 0.134407 0.026 Uiso 1 1 calc R U . . .
C11 C 0.38751(18) 0.5716(2) 0.0460(2) 0.0279(10) Uani 1 1 d . U . . .
H11 H 0.356799 0.581125 0.042582 0.033 Uiso 1 1 calc R U . . .
C12 C 0.4153(2) 0.6223(3) 0.0407(2) 0.0353(12) Uani 1 1 d . U . . .
H12 H 0.403304 0.665194 0.032438 0.042 Uiso 1 1 calc R U . . .
C13 C 0.4599(2) 0.6090(3) 0.0475(2) 0.0358(12) Uani 1 1 d . U . . .
H13 H 0.479838 0.643015 0.045754 0.043 Uiso 1 1 calc R U . . .
C14 C 0.47593(19) 0.5456(3) 0.0571(2) 0.0309(11) Uani 1 1 d . U . . .
H14 H 0.506766 0.535413 0.061449 0.037 Uiso 1 1 calc R U . . .
C15 C 0.44633(16) 0.4972(2) 0.0602(2) 0.0237(10) Uani 1 1 d . U . . .
C16 C 0.45924(16) 0.4276(2) 0.06789(19) 0.0223(9) Uani 1 1 d . U . . .
C17 C 0.49861(18) 0.4034(3) 0.0624(2) 0.0303(11) Uani 1 1 d . U . . .
H17 H 0.519475 0.432106 0.055347 0.036 Uiso 1 1 calc R U . . .
C18 C 0.50719(17) 0.3375(3) 0.0671(2) 0.0307(11) Uani 1 1 d . U . . .
H18 H 0.534064 0.320513 0.063435 0.037 Uiso 1 1 calc R U . . .
C19 C 0.47645(16) 0.2962(2) 0.0772(2) 0.0248(10) Uani 1 1 d . U . . .
C20 C 0.43827(15) 0.3240(2) 0.08356(19) 0.0202(9) Uani 1 1 d . U . . .
H20 H 0.417284 0.296139 0.091198 0.024 Uiso 1 1 calc R U . . .
C21 C 0.62269(18) 0.1078(3) 0.0582(2) 0.0293(11) Uani 1 1 d . U . . .
H21 H 0.613506 0.063636 0.051127 0.035 Uiso 1 1 calc R U . . .
C22 C 0.6325(2) 0.1422(3) 0.0189(2) 0.0365(12) Uani 1 1 d . U . . .
H22 H 0.630034 0.122197 -0.014482 0.044 Uiso 1 1 calc R U . . .
C23 C 0.6460(2) 0.2074(3) 0.0297(2) 0.0427(14) Uani 1 1 d . U . . .
H23 H 0.652777 0.232540 0.003578 0.051 Uiso 1 1 calc R U . . .
C24 C 0.6495(2) 0.2345(3) 0.0791(2) 0.0369(13) Uani 1 1 d . U . . .
H24 H 0.658601 0.278640 0.087161 0.044 Uiso 1 1 calc R U . . .
C25 C 0.63956(16) 0.1968(2) 0.1166(2) 0.0247(10) Uani 1 1 d . U . . .
C26 C 0.64471(16) 0.2205(2) 0.17159(19) 0.0230(9) Uani 1 1 d . U . . .
C27 C 0.66390(18) 0.2803(3) 0.1927(2) 0.0280(10) Uani 1 1 d . U . . .
H27 H 0.673593 0.309271 0.171229 0.034 Uiso 1 1 calc R U . . .
C28 C 0.66872(17) 0.2970(2) 0.2449(2) 0.0273(10) Uani 1 1 d . U . . .
H28 H 0.681657 0.337972 0.259655 0.033 Uiso 1 1 calc R U . . .
C29 C 0.65469(16) 0.2542(2) 0.2762(2) 0.0245(10) Uani 1 1 d . U . . .
C30 C 0.63564(15) 0.1951(2) 0.25209(19) 0.0209(9) Uani 1 1 d . U . . .
H30 H 0.626031 0.165170 0.272943 0.025 Uiso 1 1 calc R U . . .
C31 C 0.70140(17) 0.0519(3) 0.2030(2) 0.0301(11) Uani 1 1 d . U . . .
H31 H 0.704001 0.081043 0.176436 0.036 Uiso 1 1 calc R U . . .
C32 C 0.74091(19) 0.0203(3) 0.2380(3) 0.0371(13) Uani 1 1 d . U . . .
H32 H 0.770169 0.028677 0.236333 0.045 Uiso 1 1 calc R U . . .
C33 C 0.7369(2) -0.0237(4) 0.2753(3) 0.0478(16) Uani 1 1 d . U . . .
H33 H 0.763404 -0.046460 0.299413 0.057 Uiso 1 1 calc R U . . .
C34 C 0.6941(2) -0.0342(4) 0.2774(3) 0.0495(16) Uani 1 1 d . U . . .
H34 H 0.690535 -0.065061 0.302177 0.059 Uiso 1 1 calc R U . . .
C35 C 0.65617(18) 0.0013(3) 0.2424(2) 0.0333(12) Uani 1 1 d . U . . .
C36 C 0.60973(19) -0.0021(3) 0.2445(2) 0.0363(12) Uani 1 1 d . U . . .
C37 C 0.5961(2) -0.0543(4) 0.2687(3) 0.0522(17) Uani 1 1 d . U . . .
H37 H 0.616366 -0.089956 0.283801 0.063 Uiso 1 1 calc R U . . .
C38 C 0.5524(2) -0.0530(4) 0.2703(3) 0.0518(17) Uani 1 1 d . U . . .
H38 H 0.541925 -0.088396 0.285568 0.062 Uiso 1 1 calc R U . . .
C39 C 0.52360(19) 0.0010(3) 0.2491(2) 0.0385(13) Uani 1 1 d . U . . .
C40 C 0.53880(17) 0.0493(3) 0.2235(2) 0.0283(11) Uani 1 1 d . U . . .
H40 H 0.518751 0.084892 0.207350 0.034 Uiso 1 1 calc R U . . .
C41 C 0.27622(17) 0.4978(3) 0.0504(2) 0.0325(11) Uani 1 1 d . U . . .
H41 H 0.266843 0.469865 0.019328 0.039 Uiso 1 1 calc R U . . .
C42 C 0.24450(19) 0.5417(3) 0.0553(3) 0.0415(14) Uani 1 1 d . U . . .
H42 H 0.214006 0.544154 0.027839 0.050 Uiso 1 1 calc R U . . .
C43 C 0.2578(2) 0.5816(3) 0.1003(3) 0.0408(13) Uani 1 1 d . U . . .
H43 H 0.236695 0.612388 0.104259 0.049 Uiso 1 1 calc R U . . .
C44 C 0.3020(2) 0.5765(3) 0.1396(2) 0.0341(12) Uani 1 1 d . U . . .
H44 H 0.311593 0.603381 0.171324 0.041 Uiso 1 1 calc R U . . .
C45 C 0.33227(17) 0.5319(2) 0.1327(2) 0.0261(10) Uani 1 1 d . U . . .
C46 C 0.38089(18) 0.5252(3) 0.1716(2) 0.0266(10) Uani 1 1 d . U . . .
C47 C 0.4011(2) 0.5661(3) 0.2157(3) 0.0485(17) Uani 1 1 d . U . . .
H47 H 0.383004 0.597389 0.224883 0.058 Uiso 1 1 calc R U . . .
C48 C 0.4480(2) 0.5611(4) 0.2463(3) 0.0515(18) Uani 1 1 d . U . . .
H48 H 0.462417 0.590658 0.275707 0.062 Uiso 1 1 calc R U . . .
C49 C 0.47430(18) 0.5140(3) 0.2350(2) 0.0304(11) Uani 1 1 d . U . . .
C50 C 0.45125(16) 0.4712(2) 0.1925(2) 0.0245(10) Uani 1 1 d . U . . .
H50 H 0.468250 0.436621 0.185392 0.029 Uiso 1 1 calc R U . . .
C51 C 0.32589(17) 0.4245(3) -0.0423(2) 0.0275(10) Uani 1 1 d . U . . .
H51 H 0.335774 0.468089 -0.042602 0.033 Uiso 1 1 calc R U . . .
C52 C 0.30468(19) 0.3922(3) -0.0919(2) 0.0331(12) Uani 1 1 d . U . . .
H52 H 0.299918 0.413395 -0.125592 0.040 Uiso 1 1 calc R U . . .
C53 C 0.2906(2) 0.3284(3) -0.0914(2) 0.0374(13) Uani 1 1 d . U . . .
H53 H 0.276233 0.305077 -0.124783 0.045 Uiso 1 1 calc R U . . .
C54 C 0.29764(19) 0.2991(3) -0.0416(2) 0.0321(11) Uani 1 1 d . U . . .
H54 H 0.288424 0.255284 -0.040315 0.039 Uiso 1 1 calc R U . . .
C55 C 0.31837(16) 0.3345(2) 0.0065(2) 0.0234(10) Uani 1 1 d . U . . .
C56 C 0.32630(16) 0.3087(2) 0.06182(19) 0.0222(9) Uani 1 1 d . U . . .
C57 C 0.31581(18) 0.2455(3) 0.0713(2) 0.0287(11) Uani 1 1 d . U . . .
H57 H 0.303895 0.215632 0.041650 0.034 Uiso 1 1 calc R U . . .
C58 C 0.32272(18) 0.2262(3) 0.1238(2) 0.0305(11) Uani 1 1 d . U . . .
H58 H 0.315965 0.182797 0.130591 0.037 Uiso 1 1 calc R U . . .
C59 C 0.33973(16) 0.2707(2) 0.1672(2) 0.0241(10) Uani 1 1 d . U . . .
C60 C 0.35158(15) 0.3322(2) 0.15437(19) 0.0210(9) Uani 1 1 d . U . . .
H60 H 0.364644 0.362626 0.183376 0.025 Uiso 1 1 calc R U . . .
S1 S 0.78266(8) 0.19489(11) 0.24030(9) 0.0636(5) Uani 1 1 d . U . . .
F1 F 0.8363(2) 0.2855(4) 0.3031(3) 0.121(3) Uani 1 1 d . U . . .
F2 F 0.77287(18) 0.3205(2) 0.2401(3) 0.0832(15) Uani 1 1 d . U . . .
F3 F 0.8300(3) 0.2880(4) 0.2193(4) 0.131(3) Uani 1 1 d . U . . .
O1 O 0.8235(3) 0.1549(4) 0.2543(3) 0.103(3) Uani 1 1 d . U . . .
O2 O 0.7604(3) 0.1913(3) 0.2780(3) 0.0871(19) Uani 1 1 d . U . . .
O3 O 0.75270(19) 0.1939(3) 0.1840(2) 0.0624(13) Uani 1 1 d . U . . .
C61 C 0.8054(3) 0.2765(5) 0.2501(4) 0.074(2) Uani 1 1 d . U . . .
S2 S 0.62245(5) 0.44905(8) 0.10805(6) 0.0401(4) Uani 1 1 d . U . . .
F4 F 0.64559(19) 0.4411(2) 0.21467(18) 0.0741(13) Uani 1 1 d . U . . .
F5 F 0.63247(19) 0.5374(2) 0.1830(2) 0.0744(13) Uani 1 1 d . U . . .
F6 F 0.57520(17) 0.4725(3) 0.1685(2) 0.0739(13) Uani 1 1 d . U . . .
O4 O 0.67042(15) 0.4583(3) 0.1182(2) 0.0581(13) Uani 1 1 d . U . . .
O5 O 0.59123(14) 0.4936(2) 0.06875(18) 0.0451(10) Uani 1 1 d . U . . .
O6 O 0.60750(15) 0.3829(2) 0.10337(19) 0.0469(10) Uani 1 1 d . U . . .
C62 C 0.6183(2) 0.4767(3) 0.1718(3) 0.0503(15) Uani 1 1 d . U . . .
S3 S 0.32307(5) 0.11407(8) -0.05245(6) 0.0424(4) Uani 1 1 d . U . . .
F7 F 0.26587(12) 0.1761(2) -0.13846(16) 0.0528(10) Uani 1 1 d . U . . .
F8 F 0.30839(14) 0.1044(2) -0.15665(16) 0.0538(10) Uani 1 1 d . U . . .
F9 F 0.24991(13) 0.07540(19) -0.13792(15) 0.0495(9) Uani 1 1 d . U . . .
O7 O 0.34253(17) 0.0500(2) -0.0460(2) 0.0564(12) Uani 1 1 d . U . . .
O8 O 0.35484(16) 0.1659(3) -0.0490(2) 0.0599(13) Uani 1 1 d . U . . .
O9 O 0.29193(17) 0.1262(2) -0.02538(19) 0.0531(12) Uani 1 1 d . U . . .
C63 C 0.2843(2) 0.1174(3) -0.1248(2) 0.0379(12) Uani 1 1 d . U . . .
S4 S 0.57272(19) 0.2006(2) -0.13366(19) 0.0772(13) Uani 0.5 1 d . U P . .
F10 F 0.6182(6) 0.2982(9) -0.1401(9) 0.146(5) Uani 0.5 1 d . U P . .
F11 F 0.5446(5) 0.3130(8) -0.1732(6) 0.124(5) Uani 0.5 1 d . U P . .
F12 F 0.5771(8) 0.2566(13) -0.2156(8) 0.188(8) Uani 0.5 1 d . U P . .
O10 O 0.6124(5) 0.1630(7) -0.1287(7) 0.100(4) Uani 0.5 1 d . U P . .
O11 O 0.5725(6) 0.2249(7) -0.0850(6) 0.103(5) Uani 0.5 1 d . U P . .
O12 O 0.5265(6) 0.1788(9) -0.1695(8) 0.122(6) Uani 0.5 1 d . U P . .
C64 C 0.5795(10) 0.2695(14) -0.1662(12) 0.109(5) Uani 0.5 1 d . U P . .
O13 O 0.7067(6) 0.3381(6) 0.0109(10) 0.127(6) Uani 0.5 1 d D U P B -1
C65 C 0.7405(10) 0.2977(14) 0.0108(13) 0.165(9) Uani 0.5 1 d D U P B -1
H65A H 0.758789 0.318670 -0.007934 0.198 Uiso 0.5 1 calc R U P B -1
H65B H 0.726709 0.257301 -0.009265 0.198 Uiso 0.5 1 calc R U P B -1
C66 C 0.7710(12) 0.2820(17) 0.0682(14) 0.190(12) Uani 0.5 1 d D U P B -1
H66A H 0.765323 0.237295 0.078150 0.228 Uiso 0.5 1 calc R U P B -1
H66B H 0.804084 0.286571 0.074299 0.228 Uiso 0.5 1 calc R U P B -1
C67 C 0.7570(10) 0.3308(13) 0.0994(13) 0.162(8) Uani 0.5 1 d D U P B -1
H67A H 0.742909 0.309690 0.122821 0.195 Uiso 0.5 1 calc R U P B -1
H67B H 0.784090 0.356681 0.122952 0.195 Uiso 0.5 1 calc R U P B -1
C68 C 0.7241(9) 0.3710(10) 0.0589(12) 0.142(8) Uani 0.5 1 d D U P B -1
H68A H 0.698710 0.382786 0.070754 0.170 Uiso 0.5 1 calc R U P B -1
H68B H 0.739153 0.411479 0.054109 0.170 Uiso 0.5 1 calc R U P B -1
O14 O 0.4581(4) 0.2602(4) -0.0664(3) 0.122(3) Uani 1 1 d D U . . .
C69 C 0.4533(7) 0.2563(8) -0.1225(6) 0.166(6) Uani 1 1 d D U . . .
H69A H 0.433528 0.218607 -0.140493 0.200 Uiso 1 1 calc R U . . .
H69B H 0.484066 0.249854 -0.124086 0.200 Uiso 1 1 calc R U . . .
C70 C 0.4310(8) 0.3199(9) -0.1533(7) 0.182(7) Uani 1 1 d D U . . .
H70A H 0.412147 0.311761 -0.192646 0.218 Uiso 1 1 calc R U . . .
H70B H 0.454581 0.353490 -0.149842 0.218 Uiso 1 1 calc R U . . .
C71 C 0.4000(7) 0.3390(9) -0.1211(7) 0.182(6) Uani 1 1 d D U . . .
H71A H 0.406100 0.384339 -0.107505 0.218 Uiso 1 1 calc R U . . .
H71B H 0.366658 0.334394 -0.144506 0.218 Uiso 1 1 calc R U . . .
C72 C 0.4141(5) 0.2922(7) -0.0748(5) 0.138(4) Uani 1 1 d D U . . .
H72A H 0.417125 0.315487 -0.040819 0.165 Uiso 1 1 calc R U . . .
H72B H 0.389685 0.258848 -0.082185 0.165 Uiso 1 1 calc R U . . .
O15 O 0.6527(3) 0.0712(3) 0.3559(3) 0.093(2) Uani 1 1 d D U . . .
C73 C 0.6206(4) 0.0669(5) 0.3817(5) 0.103(3) Uani 1 1 d D U . . .
H73A H 0.588781 0.072560 0.353714 0.124 Uiso 1 1 calc R U . . .
H73B H 0.626601 0.102546 0.408792 0.124 Uiso 1 1 calc R U . . .
C74 C 0.6240(3) -0.0001(4) 0.4115(3) 0.070(2) Uani 1 1 d D U . . .
H74A H 0.626522 0.005142 0.449798 0.084 Uiso 1 1 calc R U . . .
H74B H 0.597716 -0.029249 0.391226 0.084 Uiso 1 1 calc R U . . .
C75 C 0.6704(4) -0.0237(6) 0.4085(5) 0.119(4) Uani 1 1 d D U . . .
H75A H 0.664790 -0.053965 0.377394 0.143 Uiso 1 1 calc R U . . .
H75B H 0.690733 -0.045000 0.443034 0.143 Uiso 1 1 calc R U . . .
C76 C 0.6918(4) 0.0429(7) 0.3992(6) 0.122(5) Uani 1 1 d D U . . .
H76A H 0.702257 0.070189 0.432710 0.147 Uiso 1 1 calc R U . . .
H76B H 0.717973 0.035679 0.387756 0.147 Uiso 1 1 calc R U . . .
C1A C 0.5045(7) 0.295(2) 0.2460(8) 0.085(3) Uani 0.25 1 d D U P C -2
F13 F 0.5420(6) 0.3077(9) 0.2985(5) 0.147(6) Uani 0.5 1 d D U P C -2
F14 F 0.4699(10) 0.3376(12) 0.2512(12) 0.213(9) Uani 0.5 1 d D U P C -2
F15 F 0.5272(10) 0.3257(11) 0.2135(8) 0.163(9) Uani 0.5 1 d D U P C -2
S6 S 0.4882(4) 0.2234(6) 0.2360(3) 0.085(3) Uani 0.25 1 d D U P C -2
O16 O 0.5296(9) 0.1855(14) 0.2436(15) 0.244(13) Uani 0.5 1 d D U P C -2
O17 O 0.4734(11) 0.2038(12) 0.2790(8) 0.192(12) Uani 0.5 1 d D U P C -2
O18 O 0.4513(7) 0.2087(12) 0.1854(7) 0.128(9) Uani 0.5 1 d D U P C -2

loop_
_atom_site_aniso_label
_atom_site_aniso_U_11
_atom_site_aniso_U_22
_atom_site_aniso_U_33
_atom_site_aniso_U_23
_atom_site_aniso_U_13
_atom_site_aniso_U_12
Br1 0.0185(5) 0.0247(5) 0.0207(5) -0.0012(4) 0.0070(4) -0.0027(4)
Br2 0.0172(4) 0.0229(5) 0.0207(5) 0.0007(4) 0.0078(4) -0.0032(4)
Fe1 0.0149(9) 0.0139(9) 0.0189(9) 0.000 0.0058(7) 0.000
Ni1 0.0182(3) 0.0219(3) 0.0211(3) -0.0047(2) 0.0050(2) 0.0030(2)
Ni2 0.0159(3) 0.0183(3) 0.0197(3) 0.0033(2) 0.0045(2) -0.0002(2)
N1 0.029(2) 0.022(2) 0.023(2) -0.0031(16) 0.0079(17) 0.0004(16)
N2 0.0193(18) 0.024(2) 0.024(2) -0.0048(16) 0.0060(15) 0.0001(15)
N3 0.0222(19) 0.0224(19) 0.0210(19) 0.0039(16) 0.0048(16) -0.0003(15)
N4 0.0164(18) 0.0201(19) 0.0214(19) 0.0027(15) 0.0041(15) -0.0014(14)
N5 0.0198(19) 0.029(2) 0.0216(19) -0.0029(16) 0.0046(16) 0.0041(16)
N6 0.0167(18) 0.0230(19) 0.0229(19) -0.0018(15) 0.0052(15) 0.0056(15)
N7 0.0228(19) 0.025(2) 0.027(2) -0.0047(16) 0.0080(16) 0.0039(16)
N8 0.024(2) 0.032(2) 0.022(2) -0.0051(16) 0.0083(17) 0.0022(17)
N9 0.0215(19) 0.024(2) 0.029(2) 0.0076(16) 0.0116(16) 0.0014(16)
N10 0.0237(19) 0.024(2) 0.0217(19) 0.0053(15) 0.0087(16) 0.0022(16)
N11 0.0194(19) 0.023(2) 0.0217(19) 0.0033(15) 0.0051(15) 0.0020(15)
N12 0.0154(18) 0.0213(19) 0.0213(18) 0.0037(15) 0.0040(15) 0.0003(15)
C1 0.037(3) 0.025(3) 0.034(3) -0.003(2) 0.011(2) 0.006(2)
C2 0.052(3) 0.023(3) 0.045(3) -0.006(2) 0.016(3) 0.003(2)
C3 0.049(3) 0.025(3) 0.055(4) -0.010(3) 0.014(3) -0.007(2)
C4 0.036(3) 0.028(3) 0.042(3) -0.005(2) 0.009(2) -0.007(2)
C5 0.029(2) 0.025(2) 0.021(2) -0.0017(19) 0.0070(19) -0.0001(19)
C6 0.023(2) 0.025(2) 0.024(2) -0.0030(19) 0.0058(19) -0.0034(18)
C7 0.021(2) 0.027(3) 0.032(3) -0.005(2) 0.002(2) -0.0048(19)
C8 0.019(2) 0.030(3) 0.035(3) 0.003(2) 0.005(2) 0.0022(19)
C9 0.019(2) 0.024(2) 0.030(3) -0.0006(19) 0.0073(19) -0.0009(18)
C10 0.019(2) 0.019(2) 0.027(2) -0.0040(18) 0.0084(18) -0.0010(17)
C11 0.031(3) 0.021(2) 0.031(3) 0.004(2) 0.011(2) 0.0025(19)
C12 0.045(3) 0.020(2) 0.044(3) 0.005(2) 0.021(3) 0.002(2)
C13 0.039(3) 0.023(3) 0.044(3) 0.003(2) 0.015(3) -0.011(2)
C14 0.027(3) 0.026(3) 0.038(3) 0.000(2) 0.010(2) -0.006(2)
C15 0.021(2) 0.025(2) 0.022(2) 0.0015(19) 0.0059(19) -0.0042(18)
C16 0.020(2) 0.023(2) 0.023(2) -0.0014(18) 0.0063(18) -0.0050(18)
C17 0.023(2) 0.025(2) 0.045(3) 0.002(2) 0.015(2) -0.0053(19)
C18 0.020(2) 0.031(3) 0.043(3) 0.001(2) 0.014(2) 0.001(2)
C19 0.020(2) 0.023(2) 0.028(2) 0.0000(19) 0.0053(19) -0.0011(18)
C20 0.015(2) 0.018(2) 0.024(2) 0.0025(18) 0.0037(18) -0.0019(16)
C21 0.029(3) 0.033(3) 0.026(2) -0.008(2) 0.010(2) 0.005(2)
C22 0.043(3) 0.042(3) 0.022(2) -0.005(2) 0.010(2) 0.006(3)
C23 0.065(4) 0.037(3) 0.029(3) 0.003(2) 0.021(3) 0.002(3)
C24 0.053(4) 0.029(3) 0.029(3) -0.003(2) 0.016(3) -0.003(2)
C25 0.019(2) 0.027(2) 0.023(2) -0.0027(18) 0.0028(18) 0.0057(19)
C26 0.018(2) 0.026(2) 0.022(2) -0.0008(18) 0.0041(18) 0.0035(18)
C27 0.030(3) 0.025(2) 0.028(2) -0.002(2) 0.009(2) 0.000(2)
C28 0.027(2) 0.024(2) 0.025(2) -0.0041(19) 0.004(2) 0.002(2)
C29 0.018(2) 0.026(2) 0.026(2) -0.0055(19) 0.0047(19) 0.0049(18)
C30 0.016(2) 0.023(2) 0.022(2) -0.0038(18) 0.0063(18) 0.0036(17)
C31 0.023(2) 0.031(3) 0.036(3) 0.000(2) 0.010(2) 0.003(2)
C32 0.023(3) 0.038(3) 0.047(3) -0.006(2) 0.010(2) 0.004(2)
C33 0.029(3) 0.064(4) 0.042(3) 0.013(3) 0.005(3) 0.019(3)
C34 0.037(3) 0.064(4) 0.047(4) 0.023(3) 0.017(3) 0.016(3)
C35 0.025(2) 0.044(3) 0.029(3) 0.004(2) 0.008(2) 0.008(2)
C36 0.029(3) 0.048(3) 0.032(3) 0.009(2) 0.011(2) 0.011(2)
C37 0.045(4) 0.056(4) 0.061(4) 0.024(3) 0.026(3) 0.014(3)
C38 0.046(4) 0.056(4) 0.060(4) 0.021(3) 0.028(3) 0.007(3)
C39 0.030(3) 0.056(4) 0.030(3) 0.001(3) 0.012(2) 0.000(2)
C40 0.022(2) 0.035(3) 0.026(2) -0.008(2) 0.007(2) 0.004(2)
C41 0.020(2) 0.034(3) 0.039(3) 0.004(2) 0.006(2) 0.000(2)
C42 0.019(2) 0.047(4) 0.052(4) 0.004(3) 0.007(2) 0.007(2)
C43 0.030(3) 0.041(3) 0.058(4) 0.008(3) 0.024(3) 0.013(2)
C44 0.035(3) 0.034(3) 0.037(3) 0.002(2) 0.019(2) 0.006(2)
C45 0.028(2) 0.027(3) 0.026(2) 0.0098(19) 0.0137(19) 0.006(2)
C46 0.032(3) 0.029(3) 0.020(2) 0.0048(19) 0.0116(19) 0.006(2)
C47 0.048(3) 0.056(4) 0.033(3) -0.015(3) 0.005(3) 0.018(3)
C48 0.051(4) 0.061(4) 0.027(3) -0.019(3) -0.001(3) 0.011(3)
C49 0.032(3) 0.036(3) 0.018(2) 0.003(2) 0.004(2) 0.002(2)
C50 0.024(2) 0.023(2) 0.024(2) 0.0070(18) 0.0061(19) 0.0033(19)
C51 0.027(2) 0.027(3) 0.026(2) 0.0054(19) 0.007(2) -0.001(2)
C52 0.038(3) 0.036(3) 0.021(2) 0.005(2) 0.006(2) -0.004(2)
C53 0.041(3) 0.042(3) 0.024(3) -0.005(2) 0.007(2) -0.010(3)
C54 0.036(3) 0.032(3) 0.026(2) -0.002(2) 0.009(2) -0.010(2)
C55 0.017(2) 0.027(2) 0.023(2) 0.0035(18) 0.0035(18) -0.0024(18)
C56 0.017(2) 0.025(2) 0.020(2) 0.0013(18) 0.0031(18) -0.0020(18)
C57 0.031(3) 0.025(2) 0.026(2) -0.001(2) 0.006(2) -0.007(2)
C58 0.031(3) 0.024(2) 0.031(3) 0.004(2) 0.005(2) -0.007(2)
C59 0.018(2) 0.028(2) 0.024(2) 0.0057(19) 0.0049(18) -0.0015(19)
C60 0.016(2) 0.023(2) 0.019(2) 0.0037(18) 0.0018(17) 0.0011(17)
S1 0.0673(12) 0.0645(12) 0.0555(11) -0.0063(9) 0.0202(9) 0.0158(10)
F1 0.085(4) 0.126(5) 0.114(4) -0.063(4) -0.003(3) 0.014(4)
F2 0.074(3) 0.060(3) 0.110(4) -0.007(3) 0.028(3) 0.008(2)
F3 0.115(5) 0.133(6) 0.178(7) -0.039(5) 0.095(5) -0.033(5)
O1 0.099(5) 0.099(5) 0.079(4) -0.025(4) 0.001(4) 0.053(4)
O2 0.122(6) 0.086(4) 0.061(4) 0.005(3) 0.044(4) 0.021(4)
O3 0.060(3) 0.065(3) 0.059(3) -0.011(3) 0.019(2) 0.011(3)
C61 0.059(5) 0.081(5) 0.079(5) -0.019(4) 0.025(4) 0.005(4)
S2 0.0281(7) 0.0469(9) 0.0401(8) 0.0133(6) 0.0073(6) -0.0069(6)
F4 0.101(4) 0.070(3) 0.041(2) 0.015(2) 0.016(2) -0.002(3)
F5 0.096(4) 0.054(3) 0.066(3) -0.004(2) 0.024(3) -0.022(2)
F6 0.071(3) 0.091(4) 0.069(3) -0.013(3) 0.038(2) -0.018(3)
O4 0.030(2) 0.082(4) 0.053(3) 0.024(3) 0.006(2) -0.006(2)
O5 0.031(2) 0.051(3) 0.046(2) 0.017(2) 0.0075(18) -0.0050(18)
O6 0.038(2) 0.046(2) 0.051(3) 0.010(2) 0.011(2) -0.0039(19)
C62 0.053(4) 0.048(4) 0.046(3) 0.008(3) 0.015(3) -0.013(3)
S3 0.0331(7) 0.0481(9) 0.0359(8) -0.0046(6) 0.0023(6) -0.0037(6)
F7 0.0363(19) 0.057(2) 0.052(2) -0.0064(18) 0.0028(16) 0.0074(17)
F8 0.052(2) 0.069(3) 0.043(2) 0.0004(18) 0.0203(17) 0.0116(19)
F9 0.0418(19) 0.055(2) 0.045(2) -0.0124(17) 0.0090(16) -0.0180(17)
O7 0.052(3) 0.054(3) 0.054(3) 0.003(2) 0.011(2) 0.013(2)
O8 0.034(2) 0.067(3) 0.064(3) -0.006(3) 0.003(2) -0.017(2)
O9 0.058(3) 0.058(3) 0.043(2) -0.015(2) 0.018(2) -0.009(2)
C63 0.034(3) 0.037(3) 0.037(3) -0.003(2) 0.008(2) -0.001(2)
S4 0.096(3) 0.063(3) 0.060(2) -0.013(2) 0.018(2) 0.014(2)
F10 0.113(9) 0.139(12) 0.216(15) 0.045(11) 0.095(10) 0.012(8)
F11 0.128(9) 0.144(11) 0.112(10) 0.069(9) 0.061(8) 0.061(9)
F12 0.199(17) 0.28(2) 0.117(10) 0.073(10) 0.098(10) 0.119(15)
O10 0.091(8) 0.083(9) 0.102(11) -0.025(7) 0.012(8) 0.008(7)
O11 0.167(15) 0.066(8) 0.064(7) 0.003(6) 0.033(8) 0.015(8)
O12 0.094(7) 0.122(12) 0.141(14) -0.083(11) 0.035(8) -0.006(8)
C64 0.104(12) 0.133(14) 0.127(13) 0.040(11) 0.087(13) 0.037(8)
O13 0.120(11) 0.037(7) 0.27(2) 0.058(9) 0.127(12) 0.030(7)
C65 0.118(17) 0.118(17) 0.29(2) 0.051(16) 0.113(17) 0.054(13)
C66 0.135(19) 0.15(2) 0.29(3) 0.049(19) 0.095(18) 0.060(15)
C67 0.124(17) 0.104(17) 0.28(2) 0.046(15) 0.105(15) 0.000(12)
C68 0.127(16) 0.069(12) 0.28(2) 0.047(10) 0.127(16) 0.002(10)
O14 0.199(9) 0.087(5) 0.122(6) -0.042(4) 0.109(6) -0.081(5)
C69 0.271(17) 0.128(11) 0.140(9) -0.010(8) 0.125(12) -0.010(10)
C70 0.284(19) 0.149(13) 0.167(12) 0.017(9) 0.148(12) 0.010(12)
C71 0.253(17) 0.174(14) 0.161(13) -0.006(9) 0.127(12) 0.007(11)
C72 0.196(11) 0.130(11) 0.111(8) -0.048(6) 0.085(9) -0.071(8)
O15 0.131(6) 0.074(4) 0.080(4) -0.008(3) 0.048(4) -0.016(4)
C73 0.118(8) 0.104(7) 0.101(8) -0.009(6) 0.057(7) -0.016(6)
C74 0.080(5) 0.073(5) 0.042(4) -0.015(3) 0.008(4) -0.007(4)
C75 0.147(10) 0.129(9) 0.089(8) 0.015(7) 0.055(8) 0.021(7)
C76 0.100(7) 0.127(10) 0.132(11) 0.044(9) 0.036(7) 0.003(7)
C1A 0.109(8) 0.115(7) 0.045(5) -0.001(4) 0.045(4) -0.050(6)
F13 0.187(12) 0.173(15) 0.066(6) -0.034(8) 0.034(7) -0.080(12)
F14 0.226(17) 0.193(16) 0.23(3) -0.03(2) 0.102(18) 0.032(15)
F15 0.27(2) 0.148(15) 0.098(10) -0.008(10) 0.101(14) -0.119(14)
S6 0.109(8) 0.115(7) 0.045(5) -0.001(4) 0.045(4) -0.050(6)
O16 0.153(16) 0.178(16) 0.39(4) -0.02(3) 0.093(19) 0.012(16)
O17 0.35(3) 0.18(2) 0.094(10) -0.043(12) 0.144(16) -0.16(2)
O18 0.142(14) 0.18(2) 0.067(8) -0.034(10) 0.050(8) -0.107(13)

loop_
_atom_type_symbol
_atom_type_description
_atom_type_scat_dispersion_real
_atom_type_scat_dispersion_imag
_atom_type_scat_source
C C 0.0033 0.0016 'International Tables Vol C Tables 4.2.6.8 and 6.1.1.4'
H H 0.0000 0.0000 'International Tables Vol C Tables 4.2.6.8 and 6.1.1.4'
Br Br -0.2901 2.4595 'International Tables Vol C Tables 4.2.6.8 and 6.1.1.4'
F F 0.0171 0.0103 'International Tables Vol C Tables 4.2.6.8 and 6.1.1.4'
Fe Fe 0.3463 0.8444 'International Tables Vol C Tables 4.2.6.8 and 6.1.1.4'
N N 0.0061 0.0033 'International Tables Vol C Tables 4.2.6.8 and 6.1.1.4'
Ni Ni 0.3393 1.1124 'International Tables Vol C Tables 4.2.6.8 and 6.1.1.4'
O O 0.0106 0.0060 'International Tables Vol C Tables 4.2.6.8 and 6.1.1.4'
S S 0.1246 0.1234 'International Tables Vol C Tables 4.2.6.8 and 6.1.1.4'

loop_
_exptl_crystal_face_index_h
_exptl_crystal_face_index_k
_exptl_crystal_face_index_l
_exptl_crystal_face_perp_dist
-29 9 -14 0.1019
-25 23 15 0.0821
2 15 28 0.0620
32 -14 7 0.0942
20 -23 -20 0.0946
-29 -10 -14 0.1126
-31 -21 9 0.1027
-4 -15 31 0.1254
30 11 12 0.0704
18 21 -26 0.1070
-44 -1 13 0.1029
7 -28 0 0.0856
-3 29 5 0.1025
39 0 -29 0.1262

loop_
_geom_angle_atom_site_label_1
_geom_angle_atom_site_label_2
_geom_angle_atom_site_label_3
_geom_angle
_geom_angle_site_symmetry_1
_geom_angle_site_symmetry_3
_geom_angle_publ_flag
Br1 Fe1 Br1 105.29(11) 2_655 . ?
Br2 Fe1 Br1 108.86(4) . 2_655 ?
Br2 Fe1 Br1 112.99(5) . . ?
Br2 Fe1 Br1 112.99(5) 2_655 2_655 ?
Br2 Fe1 Br1 108.86(4) 2_655 . ?
Br2 Fe1 Br2 107.94(11) 2_655 . ?
N1 Ni1 N8 83.79(16) . . ?
N2 Ni1 N1 77.85(16) . . ?
N2 Ni1 N8 96.31(16) . . ?
N5 Ni1 N1 97.13(16) . . ?
N5 Ni1 N2 89.09(16) . . ?
N5 Ni1 N6 78.99(16) . . ?
N5 Ni1 N8 174.59(16) . . ?
N6 Ni1 N1 172.01(16) . . ?
N6 Ni1 N2 95.02(15) . . ?
N6 Ni1 N8 100.74(16) . . ?
N7 Ni1 N1 97.11(16) . . ?
N7 Ni1 N2 173.38(17) . . ?
N7 Ni1 N5 95.85(16) . . ?
N7 Ni1 N6 90.27(16) . . ?
N7 Ni1 N8 78.74(17) . . ?
N3 Ni2 N4 78.63(15) . . ?
N3 Ni2 N10 84.30(15) . . ?
N4 Ni2 N10 95.83(15) . . ?
N9 Ni2 N3 94.27(16) . . ?
N9 Ni2 N4 171.60(16) . . ?
N9 Ni2 N10 78.86(16) . . ?
N9 Ni2 N11 96.99(16) . . ?
N9 Ni2 N12 93.93(15) . . ?
N11 Ni2 N3 97.47(16) . . ?
N11 Ni2 N4 88.45(15) . . ?
N11 Ni2 N10 175.62(16) . . ?
N11 Ni2 N12 78.86(15) . . ?
N12 Ni2 N3 171.37(16) . . ?
N12 Ni2 N4 93.39(15) . . ?
N12 Ni2 N10 99.93(15) . . ?
C1 N1 Ni1 125.4(4) . . ?
C5 N1 Ni1 114.7(3) . . ?
C5 N1 C1 119.0(4) . . ?
C6 N2 Ni1 115.1(3) . . ?
C10 N2 Ni1 125.8(3) . . ?
C10 N2 C6 118.9(4) . . ?
C11 N3 Ni2 126.1(3) . . ?
C11 N3 C15 118.4(4) . . ?
C15 N3 Ni2 114.2(3) . . ?
C16 N4 Ni2 114.4(3) . . ?
C20 N4 Ni2 127.0(3) . . ?
C20 N4 C16 118.4(4) . . ?
C21 N5 Ni1 125.7(4) . . ?
C21 N5 C25 118.9(5) . . ?
C25 N5 Ni1 114.6(3) . . ?
C26 N6 Ni1 114.4(3) . . ?
C30 N6 Ni1 126.5(3) . . ?
C30 N6 C26 119.1(4) . . ?
C31 N7 Ni1 125.8(4) . . ?
C31 N7 C35 118.2(4) . . ?
C35 N7 Ni1 115.8(3) . . ?
C36 N8 Ni1 110.5(3) . . ?
C40 N8 Ni1 127.3(4) . . ?
C40 N8 C36 118.5(5) . . ?
C41 N9 Ni2 125.7(4) . . ?
C41 N9 C45 118.3(4) . . ?
C45 N9 Ni2 116.0(3) . . ?
C46 N10 Ni2 112.7(3) . . ?
C50 N10 Ni2 126.0(3) . . ?
C50 N10 C46 119.0(4) . . ?
C51 N11 Ni2 125.7(3) . . ?
C51 N11 C55 119.0(4) . . ?
C55 N11 Ni2 114.9(3) . . ?
C56 N12 Ni2 114.0(3) . . ?
C60 N12 Ni2 126.3(3) . . ?
C60 N12 C56 119.1(4) . . ?
N1 C1 H1 119.0 . . ?
N1 C1 C2 122.1(5) . . ?
C2 C1 H1 119.0 . . ?
C1 C2 H2 120.7 . . ?
C3 C2 C1 118.5(5) . . ?
C3 C2 H2 120.7 . . ?
C2 C3 H3 119.8 . . ?
C2 C3 C4 120.3(6) . . ?
C4 C3 H3 119.8 . . ?
C3 C4 H4 121.0 . . ?
C3 C4 C5 118.1(5) . . ?
C5 C4 H4 121.0 . . ?
N1 C5 C4 121.9(5) . . ?
N1 C5 C6 115.0(4) . . ?
C4 C5 C6 123.0(5) . . ?
N2 C6 C5 115.2(4) . . ?
N2 C6 C7 121.2(5) . . ?
C7 C6 C5 123.5(4) . . ?
C6 C7 H7 120.5 . . ?
C8 C7 C6 119.0(5) . . ?
C8 C7 H7 120.5 . . ?
C7 C8 H8 120.1 . . ?
C7 C8 C9 119.9(5) . . ?
C9 C8 H8 120.1 . . ?
C8 C9 C19 122.4(4) . . ?
C10 C9 C8 117.1(5) . . ?
C10 C9 C19 120.4(4) . . ?
N2 C10 C9 123.8(4) . . ?
N2 C10 H10 118.1 . . ?
C9 C10 H10 118.1 . . ?
N3 C11 H11 118.8 . . ?
N3 C11 C12 122.4(5) . . ?
C12 C11 H11 118.8 . . ?
C11 C12 H12 120.6 . . ?
C13 C12 C11 118.8(5) . . ?
C13 C12 H12 120.6 . . ?
C12 C13 H13 120.3 . . ?
C12 C13 C14 119.5(5) . . ?
C14 C13 H13 120.3 . . ?
C13 C14 H14 120.5 . . ?
C15 C14 C13 119.0(5) . . ?
C15 C14 H14 120.5 . . ?
N3 C15 C14 121.8(5) . . ?
N3 C15 C16 114.8(4) . . ?
C14 C15 C16 123.4(5) . . ?
N4 C16 C15 116.0(4) . . ?
N4 C16 C17 121.4(4) . . ?
C17 C16 C15 122.6(4) . . ?
C16 C17 H17 120.2 . . ?
C18 C17 C16 119.5(5) . . ?
C18 C17 H17 120.2 . . ?
C17 C18 H18 120.2 . . ?
C17 C18 C19 119.7(5) . . ?
C19 C18 H18 120.2 . . ?
C18 C19 C9 121.2(5) . . ?
C18 C19 C20 117.7(5) . . ?
C20 C19 C9 121.1(4) . . ?
N4 C20 C19 123.2(4) . . ?
N4 C20 H20 118.4 . . ?
C19 C20 H20 118.4 . . ?
N5 C21 H21 118.7 . . ?
N5 C21 C22 122.7(5) . . ?
C22 C21 H21 118.7 . . ?
C21 C22 H22 120.9 . . ?
C21 C22 C23 118.3(5) . . ?
C23 C22 H22 120.9 . . ?
C22 C23 H23 120.5 . . ?
C24 C23 C22 119.0(6) . . ?
C24 C23 H23 120.5 . . ?
C23 C24 H24 120.3 . . ?
C23 C24 C25 119.4(5) . . ?
C25 C24 H24 120.3 . . ?
N5 C25 C24 121.8(5) . . ?
N5 C25 C26 114.9(4) . . ?
C24 C25 C26 123.2(5) . . ?
N6 C26 C25 115.3(4) . . ?
N6 C26 C27 121.2(4) . . ?
C27 C26 C25 123.5(5) . . ?
C26 C27 H27 120.4 . . ?
C28 C27 C26 119.2(5) . . ?
C28 C27 H27 120.4 . . ?
C27 C28 H28 119.9 . . ?
C27 C28 C29 120.1(5) . . ?
C29 C28 H28 119.9 . . ?
C28 C29 C30 117.2(4) . . ?
C28 C29 C59 121.1(4) . 2_655 ?
C30 C29 C59 121.7(5) . 2_655 ?
N6 C30 C29 123.2(5) . . ?
N6 C30 H30 118.4 . . ?
C29 C30 H30 118.4 . . ?
N7 C31 H31 118.6 . . ?
N7 C31 C32 122.7(5) . . ?
C32 C31 H31 118.6 . . ?
C31 C32 H32 120.6 . . ?
C33 C32 C31 118.7(5) . . ?
C33 C32 H32 120.6 . . ?
C32 C33 H33 120.3 . . ?
C32 C33 C34 119.3(5) . . ?
C34 C33 H33 120.3 . . ?
C33 C34 H34 120.6 . . ?
C33 C34 C35 118.9(6) . . ?
C35 C34 H34 120.6 . . ?
N7 C35 C34 122.1(5) . . ?
N7 C35 C36 114.8(5) . . ?
C34 C35 C36 123.2(5) . . ?
N8 C36 C35 115.8(5) . . ?
N8 C36 C37 122.0(5) . . ?
C37 C36 C35 122.3(5) . . ?
C36 C37 H37 120.7 . . ?
C38 C37 C36 118.6(6) . . ?
C38 C37 H37 120.7 . . ?
C37 C38 H38 120.2 . . ?
C37 C38 C39 119.5(6) . . ?
C39 C38 H38 120.2 . . ?
C38 C39 C39 118.5(4) . 2_655 ?
C40 C39 C38 118.3(5) . . ?
C40 C39 C39 123.0(4) . 2_655 ?
N8 C40 C39 122.9(5) . . ?
N8 C40 H40 118.6 . . ?
C39 C40 H40 118.6 . . ?
N9 C41 H41 118.8 . . ?
N9 C41 C42 122.3(5) . . ?
C42 C41 H41 118.8 . . ?
C41 C42 H42 120.5 . . ?
C43 C42 C41 119.0(5) . . ?
C43 C42 H42 120.5 . . ?
C42 C43 H43 120.4 . . ?
C42 C43 C44 119.3(5) . . ?
C44 C43 H43 120.4 . . ?
C43 C44 H44 120.3 . . ?
C43 C44 C45 119.4(6) . . ?
C45 C44 H44 120.3 . . ?
N9 C45 C44 121.7(5) . . ?
N9 C45 C46 115.2(4) . . ?
C44 C45 C46 123.0(5) . . ?
N10 C46 C45 116.2(4) . . ?
N10 C46 C47 120.7(5) . . ?
C47 C46 C45 123.0(5) . . ?
C46 C47 H47 120.4 . . ?
C46 C47 C48 119.3(6) . . ?
C48 C47 H47 120.4 . . ?
C47 C48 H48 119.5 . . ?
C47 C48 C49 120.9(6) . . ?
C49 C48 H48 119.5 . . ?
C48 C49 C49 119.8(4) . 2_655 ?
C48 C49 C50 117.0(5) . . ?
C50 C49 C49 123.0(5) . 2_655 ?
N10 C50 C49 122.7(5) . . ?
N10 C50 H50 118.6 . . ?
C49 C50 H50 118.6 . . ?
N11 C51 H51 118.8 . . ?
N11 C51 C52 122.4(5) . . ?
C52 C51 H51 118.8 . . ?
C51 C52 H52 120.6 . . ?
C53 C52 C51 118.8(5) . . ?
C53 C52 H52 120.6 . . ?
C52 C53 H53 120.4 . . ?
C54 C53 C52 119.1(5) . . ?
C54 C53 H53 120.4 . . ?
C53 C54 H54 120.5 . . ?
C53 C54 C55 119.1(5) . . ?
C55 C54 H54 120.5 . . ?
N11 C55 C54 121.6(5) . . ?
N11 C55 C56 114.8(4) . . ?
C54 C55 C56 123.6(4) . . ?
N12 C56 C55 115.5(4) . . ?
N12 C56 C57 121.0(4) . . ?
C57 C56 C55 123.5(4) . . ?
C56 C57 H57 120.1 . . ?
C58 C57 C56 119.7(5) . . ?
C58 C57 H57 120.1 . . ?
C57 C58 H58 120.1 . . ?
C57 C58 C59 119.8(5) . . ?
C59 C58 H58 120.1 . . ?
C58 C59 C29 122.5(5) . 2_655 ?
C60 C59 C29 121.1(4) . 2_655 ?
C60 C59 C58 116.5(4) . . ?
N12 C60 C59 123.7(4) . . ?
N12 C60 H60 118.2 . . ?
C59 C60 H60 118.2 . . ?
O1 S1 C61 103.5(5) . . ?
O2 S1 O1 114.7(5) . . ?
O2 S1 C61 102.8(4) . . ?
O3 S1 O1 114.9(4) . . ?
O3 S1 O2 115.4(4) . . ?
O3 S1 C61 103.2(4) . . ?
F1 C61 S1 110.9(8) . . ?
F2 C61 S1 112.5(6) . . ?
F2 C61 F1 107.3(7) . . ?
F2 C61 F3 109.8(9) . . ?
F3 C61 S1 111.4(7) . . ?
F3 C61 F1 104.6(8) . . ?
O4 S2 O5 114.8(3) . . ?
O4 S2 C62 103.2(3) . . ?
O5 S2 C62 101.2(3) . . ?
O6 S2 O4 115.3(3) . . ?
O6 S2 O5 115.7(3) . . ?
O6 S2 C62 103.8(3) . . ?
F4 C62 S2 111.0(5) . . ?
F5 C62 S2 111.4(5) . . ?
F5 C62 F4 106.2(6) . . ?
F5 C62 F6 108.8(7) . . ?
F6 C62 S2 110.8(5) . . ?
F6 C62 F4 108.6(6) . . ?
O7 S3 O8 115.0(3) . . ?
O7 S3 O9 116.0(3) . . ?
O7 S3 C63 103.8(3) . . ?
O8 S3 O9 115.2(3) . . ?
O8 S3 C63 101.7(3) . . ?
O9 S3 C63 102.1(3) . . ?
F7 C63 S3 111.2(4) . . ?
F7 C63 F8 107.3(5) . . ?
F8 C63 S3 109.7(4) . . ?
F9 C63 S3 113.3(4) . . ?
F9 C63 F7 107.6(5) . . ?
F9 C63 F8 107.6(5) . . ?
O10 S4 O12 120.1(9) . . ?
O10 S4 C64 102.8(11) . . ?
O11 S4 O10 115.5(10) . . ?
O11 S4 O12 110.7(11) . . ?
O11 S4 C64 102.4(12) . . ?
O12 S4 C64 102.3(14) . . ?
F10 C64 S4 113(2) . . ?
F10 C64 F11 108(3) . . ?
F10 C64 F12 108(2) . . ?
F11 C64 S4 111.1(15) . . ?
F12 C64 S4 111(2) . . ?
F12 C64 F11 105(2) . . ?
C65 O13 C68 106(2) . . ?
O13 C65 H65A 109.9 . . ?
O13 C65 H65B 109.9 . . ?
O13 C65 C66 109.1(17) . . ?
H65A C65 H65B 108.3 . . ?
C66 C65 H65A 109.9 . . ?
C66 C65 H65B 109.9 . . ?
C65 C66 H66A 111.3 . . ?
C65 C66 H66B 111.3 . . ?
H66A C66 H66B 109.2 . . ?
C67 C66 C65 102.2(13) . . ?
C67 C66 H66A 111.3 . . ?
C67 C66 H66B 111.3 . . ?
C66 C67 H67A 110.7 . . ?
C66 C67 H67B 110.7 . . ?
H67A C67 H67B 108.8 . . ?
C68 C67 C66 105.2(15) . . ?
C68 C67 H67A 110.7 . . ?
C68 C67 H67B 110.7 . . ?
O13 C68 C67 108.9(17) . . ?
O13 C68 H68A 109.9 . . ?
O13 C68 H68B 109.9 . . ?
C67 C68 H68A 109.9 . . ?
C67 C68 H68B 109.9 . . ?
H68A C68 H68B 108.3 . . ?
C69 O14 C72 98.7(11) . . ?
O14 C69 H69A 109.7 . . ?
O14 C69 H69B 109.7 . . ?
O14 C69 C70 109.9(10) . . ?
H69A C69 H69B 108.2 . . ?
C70 C69 H69A 109.7 . . ?
C70 C69 H69B 109.7 . . ?
C69 C70 H70A 111.8 . . ?
C69 C70 H70B 111.8 . . ?
C69 C70 C71 100.0(10) . . ?
H70A C70 H70B 109.5 . . ?
C71 C70 H70A 111.8 . . ?
C71 C70 H70B 111.8 . . ?
C70 C71 H71A 111.0 . . ?
C70 C71 H71B 111.0 . . ?
H71A C71 H71B 109.0 . . ?
C72 C71 C70 103.6(10) . . ?
C72 C71 H71A 111.0 . . ?
C72 C71 H71B 111.0 . . ?
O14 C72 C71 112.4(10) . . ?
O14 C72 H72A 109.1 . . ?
O14 C72 H72B 109.1 . . ?
C71 C72 H72A 109.1 . . ?
C71 C72 H72B 109.1 . . ?
H72A C72 H72B 107.9 . . ?
C73 O15 C76 97.8(9) . . ?
O15 C73 H73A 109.3 . . ?
O15 C73 H73B 109.3 . . ?
O15 C73 C74 111.8(8) . . ?
H73A C73 H73B 107.9 . . ?
C74 C73 H73A 109.3 . . ?
C74 C73 H73B 109.3 . . ?
C73 C74 H74A 112.3 . . ?
C73 C74 H74B 112.3 . . ?
H74A C74 H74B 109.9 . . ?
C75 C74 C73 97.5(7) . . ?
C75 C74 H74A 112.3 . . ?
C75 C74 H74B 112.3 . . ?
C74 C75 H75A 111.5 . . ?
C74 C75 H75B 111.5 . . ?
C74 C75 C76 101.3(8) . . ?
H75A C75 H75B 109.3 . . ?
C76 C75 H75A 111.5 . . ?
C76 C75 H75B 111.5 . . ?
O15 C76 C75 101.2(8) . . ?
O15 C76 H76A 111.5 . . ?
O15 C76 H76B 111.5 . . ?
C75 C76 H76A 111.5 . . ?
C75 C76 H76B 111.5 . . ?
H76A C76 H76B 109.3 . . ?
F13 C1A F15 95(2) . . ?
F13 C1A S6 116(2) . . ?
F14 C1A F13 99(2) . . ?
F14 C1A F15 110(3) . . ?
F14 C1A S6 113(2) . . ?
F15 C1A S6 122(2) . . ?
O16 S6 C1A 105.4(14) . . ?
O17 S6 C1A 108.6(11) . . ?
O17 S6 O16 106.4(16) . . ?
O18 S6 C1A 117.3(13) . . ?
O18 S6 O16 111.8(16) . . ?
O18 S6 O17 106.9(13) . . ?

loop_
_geom_bond_atom_site_label_1
_geom_bond_atom_site_label_2
_geom_bond_distance
_geom_bond_site_symmetry_2
_geom_bond_publ_flag
Br1 Fe1 2.3511(18) . ?
Br2 Fe1 2.3415(18) . ?
Ni1 N1 2.102(4) . ?
Ni1 N2 2.085(4) . ?
Ni1 N5 2.068(4) . ?
Ni1 N6 2.074(4) . ?
Ni1 N7 2.055(4) . ?
Ni1 N8 2.131(4) . ?
Ni2 N3 2.093(4) . ?
Ni2 N4 2.094(4) . ?
Ni2 N9 2.060(4) . ?
Ni2 N10 2.119(4) . ?
Ni2 N11 2.063(4) . ?
Ni2 N12 2.081(4) . ?
N1 C1 1.341(7) . ?
N1 C5 1.337(7) . ?
N2 C6 1.354(6) . ?
N2 C10 1.327(6) . ?
N3 C11 1.331(6) . ?
N3 C15 1.358(6) . ?
N4 C16 1.353(6) . ?
N4 C20 1.342(6) . ?
N5 C21 1.343(6) . ?
N5 C25 1.348(7) . ?
N6 C26 1.355(7) . ?
N6 C30 1.327(6) . ?
N7 C31 1.341(7) . ?
N7 C35 1.344(7) . ?
N8 C36 1.359(7) . ?
N8 C40 1.346(6) . ?
N9 C41 1.343(7) . ?
N9 C45 1.349(7) . ?
N10 C46 1.359(7) . ?
N10 C50 1.348(6) . ?
N11 C51 1.335(6) . ?
N11 C55 1.355(6) . ?
N12 C56 1.348(6) . ?
N12 C60 1.333(6) . ?
C1 H1 0.9500 . ?
C1 C2 1.390(8) . ?
C2 H2 0.9500 . ?
C2 C3 1.360(9) . ?
C3 H3 0.9500 . ?
C3 C4 1.384(9) . ?
C4 H4 0.9500 . ?
C4 C5 1.393(7) . ?
C5 C6 1.484(7) . ?
C6 C7 1.393(7) . ?
C7 H7 0.9500 . ?
C7 C8 1.387(8) . ?
C8 H8 0.9500 . ?
C8 C9 1.392(7) . ?
C9 C10 1.391(7) . ?
C9 C19 1.476(7) . ?
C10 H10 0.9500 . ?
C11 H11 0.9500 . ?
C11 C12 1.400(8) . ?
C12 H12 0.9500 . ?
C12 C13 1.365(8) . ?
C13 H13 0.9500 . ?
C13 C14 1.386(8) . ?
C14 H14 0.9500 . ?
C14 C15 1.383(7) . ?
C15 C16 1.480(7) . ?
C16 C17 1.388(7) . ?
C17 H17 0.9500 . ?
C17 C18 1.378(8) . ?
C18 H18 0.9500 . ?
C18 C19 1.386(7) . ?
C19 C20 1.392(7) . ?
C20 H20 0.9500 . ?
C21 H21 0.9500 . ?
C21 C22 1.385(8) . ?
C22 H22 0.9500 . ?
C22 C23 1.401(9) . ?
C23 H23 0.9500 . ?
C23 C24 1.383(8) . ?
C24 H24 0.9500 . ?
C24 C25 1.386(8) . ?
C25 C26 1.482(7) . ?
C26 C27 1.387(7) . ?
C27 H27 0.9500 . ?
C27 C28 1.372(7) . ?
C28 H28 0.9500 . ?
C28 C29 1.391(8) . ?
C29 C30 1.394(7) . ?
C29 C59 1.476(7) 2_655 ?
C30 H30 0.9500 . ?
C31 H31 0.9500 . ?
C31 C32 1.387(8) . ?
C32 H32 0.9500 . ?
C32 C33 1.378(9) . ?
C33 H33 0.9500 . ?
C33 C34 1.379(9) . ?
C34 H34 0.9500 . ?
C34 C35 1.396(8) . ?
C35 C36 1.478(8) . ?
C36 C37 1.399(9) . ?
C37 H37 0.9500 . ?
C37 C38 1.385(9) . ?
C38 H38 0.9500 . ?
C38 C39 1.402(9) . ?
C39 C39 1.496(11) 2_655 ?
C39 C40 1.387(8) . ?
C40 H40 0.9500 . ?
C41 H41 0.9500 . ?
C41 C42 1.385(8) . ?
C42 H42 0.9500 . ?
C42 C43 1.369(9) . ?
C43 H43 0.9500 . ?
C43 C44 1.375(8) . ?
C44 H44 0.9500 . ?
C44 C45 1.381(7) . ?
C45 C46 1.476(7) . ?
C46 C47 1.376(8) . ?
C47 H47 0.9500 . ?
C47 C48 1.378(9) . ?
C48 H48 0.9500 . ?
C48 C49 1.378(9) . ?
C49 C49 1.493(10) 2_655 ?
C49 C50 1.388(7) . ?
C50 H50 0.9500 . ?
C51 H51 0.9500 . ?
C51 C52 1.387(7) . ?
C52 H52 0.9500 . ?
C52 C53 1.386(8) . ?
C53 H53 0.9500 . ?
C53 C54 1.386(8) . ?
C54 H54 0.9500 . ?
C54 C55 1.387(7) . ?
C55 C56 1.484(7) . ?
C56 C57 1.387(7) . ?
C57 H57 0.9500 . ?
C57 C58 1.378(7) . ?
C58 H58 0.9500 . ?
C58 C59 1.401(7) . ?
C59 C60 1.396(7) . ?
C60 H60 0.9500 . ?
S1 O1 1.444(6) . ?
S1 O2 1.421(7) . ?
S1 O3 1.419(6) . ?
S1 C61 1.801(10) . ?
F1 C61 1.371(11) . ?
F2 C61 1.310(10) . ?
F3 C61 1.341(12) . ?
S2 O4 1.432(5) . ?
S2 O5 1.445(4) . ?
S2 O6 1.428(5) . ?
S2 C62 1.829(8) . ?
F4 C62 1.341(8) . ?
F5 C62 1.319(8) . ?
F6 C62 1.322(8) . ?
S3 O7 1.434(5) . ?
S3 O8 1.436(5) . ?
S3 O9 1.437(5) . ?
S3 C63 1.826(6) . ?
F7 C63 1.327(7) . ?
F8 C63 1.357(7) . ?
F9 C63 1.317(7) . ?
S4 O10 1.426(16) . ?
S4 O11 1.382(15) . ?
S4 O12 1.460(16) . ?
S4 C64 1.71(3) . ?
F10 C64 1.28(3) . ?
F11 C64 1.37(3) . ?
F12 C64 1.30(3) . ?
O13 C65 1.35(2) . ?
O13 C68 1.35(2) . ?
C65 H65A 0.9900 . ?
C65 H65B 0.9900 . ?
C65 C66 1.48(3) . ?
C66 H66A 0.9900 . ?
C66 H66B 0.9900 . ?
C66 C67 1.47(3) . ?
C67 H67A 0.9900 . ?
C67 H67B 0.9900 . ?
C67 C68 1.43(3) . ?
C68 H68A 0.9900 . ?
C68 H68B 0.9900 . ?
O14 C69 1.432(12) . ?
O14 C72 1.464(13) . ?
C69 H69A 0.9900 . ?
C69 H69B 0.9900 . ?
C69 C70 1.556(14) . ?
C70 H70A 0.9900 . ?
C70 H70B 0.9900 . ?
C70 C71 1.569(14) . ?
C71 H71A 0.9900 . ?
C71 H71B 0.9900 . ?
C71 C72 1.481(14) . ?
C72 H72A 0.9900 . ?
C72 H72B 0.9900 . ?
O15 C73 1.419(11) . ?
O15 C76 1.434(11) . ?
C73 H73A 0.9900 . ?
C73 H73B 0.9900 . ?
C73 C74 1.572(11) . ?
C74 H74A 0.9900 . ?
C74 H74B 0.9900 . ?
C74 C75 1.564(12) . ?
C75 H75A 0.9900 . ?
C75 H75B 0.9900 . ?
C75 C76 1.583(13) . ?
C76 H76A 0.9900 . ?
C76 H76B 0.9900 . ?
C1A F13 1.45(2) . ?
C1A F14 1.45(2) . ?
C1A F15 1.46(2) . ?
C1A S6 1.54(4) . ?
S6 O16 1.459(17) . ?
S6 O17 1.440(13) . ?
S6 O18 1.419(15) . ?

loop_
_geom_torsion_atom_site_label_1
_geom_torsion_atom_site_label_2
_geom_torsion_atom_site_label_3
_geom_torsion_atom_site_label_4
_geom_torsion
_geom_torsion_site_symmetry_1
_geom_torsion_site_symmetry_2
_geom_torsion_site_symmetry_3
_geom_torsion_site_symmetry_4
_geom_torsion_publ_flag
Ni1 N1 C1 C2 167.8(4) . . . . ?
Ni1 N1 C5 C4 -167.5(4) . . . . ?
Ni1 N1 C5 C6 15.0(6) . . . . ?
Ni1 N2 C6 C5 -3.7(6) . . . . ?
Ni1 N2 C6 C7 -179.5(4) . . . . ?
Ni1 N2 C10 C9 176.8(4) . . . . ?
Ni1 N5 C21 C22 167.8(4) . . . . ?
Ni1 N5 C25 C24 -168.3(4) . . . . ?
Ni1 N5 C25 C26 13.5(5) . . . . ?
Ni1 N6 C26 C25 -3.8(5) . . . . ?
Ni1 N6 C26 C27 177.7(4) . . . . ?
Ni1 N6 C30 C29 -177.8(3) . . . . ?
Ni1 N7 C31 C32 173.7(4) . . . . ?
Ni1 N7 C35 C34 -176.9(5) . . . . ?
Ni1 N7 C35 C36 1.0(6) . . . . ?
Ni1 N8 C36 C35 23.4(6) . . . . ?
Ni1 N8 C36 C37 -155.5(5) . . . . ?
Ni1 N8 C40 C39 154.9(4) . . . . ?
Ni2 N3 C11 C12 165.2(4) . . . . ?
Ni2 N3 C15 C14 -164.7(4) . . . . ?
Ni2 N3 C15 C16 15.9(5) . . . . ?
Ni2 N4 C16 C15 1.1(5) . . . . ?
Ni2 N4 C16 C17 -177.3(4) . . . . ?
Ni2 N4 C20 C19 175.1(4) . . . . ?
Ni2 N9 C41 C42 -175.0(4) . . . . ?
Ni2 N9 C45 C44 175.4(4) . . . . ?
Ni2 N9 C45 C46 -1.7(5) . . . . ?
Ni2 N10 C46 C45 11.1(5) . . . . ?
Ni2 N10 C46 C47 -167.3(5) . . . . ?
Ni2 N10 C50 C49 160.2(4) . . . . ?
Ni2 N11 C51 C52 171.7(4) . . . . ?
Ni2 N11 C55 C54 -171.4(4) . . . . ?
Ni2 N11 C55 C56 8.8(5) . . . . ?
Ni2 N12 C56 C55 -11.4(5) . . . . ?
Ni2 N12 C56 C57 167.4(4) . . . . ?
Ni2 N12 C60 C59 -169.8(3) . . . . ?
N1 C1 C2 C3 -1.6(9) . . . . ?
N1 C5 C6 N2 -7.6(7) . . . . ?
N1 C5 C6 C7 168.1(5) . . . . ?
N2 C6 C7 C8 2.3(8) . . . . ?
N3 C11 C12 C13 -2.2(9) . . . . ?
N3 C15 C16 N4 -11.4(6) . . . . ?
N3 C15 C16 C17 167.0(5) . . . . ?
N4 C16 C17 C18 1.9(8) . . . . ?
N5 C21 C22 C23 0.1(8) . . . . ?
N5 C25 C26 N6 -6.5(6) . . . . ?
N5 C25 C26 C27 172.0(4) . . . . ?
N6 C26 C27 C28 0.7(7) . . . . ?
N7 C31 C32 C33 2.2(9) . . . . ?
N7 C35 C36 N8 -17.1(8) . . . . ?
N7 C35 C36 C37 161.8(6) . . . . ?
N8 C36 C37 C38 -3.0(11) . . . . ?
N9 C41 C42 C43 -0.6(9) . . . . ?
N9 C45 C46 N10 -6.5(6) . . . . ?
N9 C45 C46 C47 171.8(6) . . . . ?
N10 C46 C47 C48 5.6(10) . . . . ?
N11 C51 C52 C53 -0.5(9) . . . . ?
N11 C55 C56 N12 1.8(6) . . . . ?
N11 C55 C56 C57 -177.0(5) . . . . ?
N12 C56 C57 C58 3.7(8) . . . . ?
C1 N1 C5 C4 2.5(8) . . . . ?
C1 N1 C5 C6 -175.0(5) . . . . ?
C1 C2 C3 C4 2.8(10) . . . . ?
C2 C3 C4 C5 -1.4(10) . . . . ?
C3 C4 C5 N1 -1.3(9) . . . . ?
C3 C4 C5 C6 176.0(6) . . . . ?
C4 C5 C6 N2 175.0(5) . . . . ?
C4 C5 C6 C7 -9.4(8) . . . . ?
C5 N1 C1 C2 -1.0(8) . . . . ?
C5 C6 C7 C8 -173.1(5) . . . . ?
C6 N2 C10 C9 1.1(7) . . . . ?
C6 C7 C8 C9 1.0(8) . . . . ?
C7 C8 C9 C10 -3.0(8) . . . . ?
C7 C8 C9 C19 175.4(5) . . . . ?
C8 C9 C10 N2 2.0(8) . . . . ?
C8 C9 C19 C18 -129.4(6) . . . . ?
C8 C9 C19 C20 49.9(7) . . . . ?
C9 C19 C20 N4 -178.1(4) . . . . ?
C10 N2 C6 C5 172.5(4) . . . . ?
C10 N2 C6 C7 -3.3(7) . . . . ?
C10 C9 C19 C18 49.0(7) . . . . ?
C10 C9 C19 C20 -131.8(5) . . . . ?
C11 N3 C15 C14 2.8(7) . . . . ?
C11 N3 C15 C16 -176.7(4) . . . . ?
C11 C12 C13 C14 2.9(9) . . . . ?
C12 C13 C14 C15 -0.9(9) . . . . ?
C13 C14 C15 N3 -2.0(8) . . . . ?
C13 C14 C15 C16 177.3(5) . . . . ?
C14 C15 C16 N4 169.2(5) . . . . ?
C14 C15 C16 C17 -12.4(8) . . . . ?
C15 N3 C11 C12 -0.6(8) . . . . ?
C15 C16 C17 C18 -176.4(5) . . . . ?
C16 N4 C20 C19 0.7(7) . . . . ?
C16 C17 C18 C19 0.1(8) . . . . ?
C17 C18 C19 C9 177.7(5) . . . . ?
C17 C18 C19 C20 -1.5(8) . . . . ?
C18 C19 C20 N4 1.1(7) . . . . ?
C19 C9 C10 N2 -176.4(5) . . . . ?
C20 N4 C16 C15 176.1(4) . . . . ?
C20 N4 C16 C17 -2.3(7) . . . . ?
C21 N5 C25 C24 2.0(7) . . . . ?
C21 N5 C25 C26 -176.2(4) . . . . ?
C21 C22 C23 C24 0.5(9) . . . . ?
C22 C23 C24 C25 0.1(9) . . . . ?
C23 C24 C25 N5 -1.4(9) . . . . ?
C23 C24 C25 C26 176.6(5) . . . . ?
C24 C25 C26 N6 175.4(5) . . . . ?
C24 C25 C26 C27 -6.1(8) . . . . ?
C25 N5 C21 C22 -1.3(7) . . . . ?
C25 C26 C27 C28 -177.7(5) . . . . ?
C26 N6 C30 C29 1.4(7) . . . . ?
C26 C27 C28 C29 0.3(7) . . . . ?
C27 C28 C29 C30 -0.5(7) . . . . ?
C27 C28 C29 C59 178.9(5) . . . 2_655 ?
C28 C29 C30 N6 -0.4(7) . . . . ?
C29 C59 C60 N12 -177.3(4) 2_655 . . . ?
C30 N6 C26 C25 177.0(4) . . . . ?
C30 N6 C26 C27 -1.5(7) . . . . ?
C31 N7 C35 C34 -1.9(8) . . . . ?
C31 N7 C35 C36 176.1(5) . . . . ?
C31 C32 C33 C34 -0.9(10) . . . . ?
C32 C33 C34 C35 -1.6(11) . . . . ?
C33 C34 C35 N7 3.1(10) . . . . ?
C33 C34 C35 C36 -174.7(6) . . . . ?
C34 C35 C36 N8 160.9(6) . . . . ?
C34 C35 C36 C37 -20.3(10) . . . . ?
C35 N7 C31 C32 -0.8(8) . . . . ?
C35 C36 C37 C38 178.3(7) . . . . ?
C36 N8 C40 C39 -1.3(8) . . . . ?
C36 C37 C38 C39 -1.8(11) . . . . ?
C37 C38 C39 C39 179.5(7) . . . 2_655 ?
C37 C38 C39 C40 4.8(10) . . . . ?
C38 C39 C40 N8 -3.3(9) . . . . ?
C39 C39 C40 N8 -177.8(5) 2_655 . . . ?
C40 N8 C36 C35 -176.6(5) . . . . ?
C40 N8 C36 C37 4.5(9) . . . . ?
C41 N9 C45 C44 -1.7(7) . . . . ?
C41 N9 C45 C46 -178.8(4) . . . . ?
C41 C42 C43 C44 -0.7(9) . . . . ?
C42 C43 C44 C45 0.8(9) . . . . ?
C43 C44 C45 N9 0.4(8) . . . . ?
C43 C44 C45 C46 177.2(5) . . . . ?
C44 C45 C46 N10 176.4(5) . . . . ?
C44 C45 C46 C47 -5.3(9) . . . . ?
C45 N9 C41 C42 1.8(8) . . . . ?
C45 C46 C47 C48 -172.7(6) . . . . ?
C46 N10 C50 C49 -1.4(7) . . . . ?
C46 C47 C48 C49 -3.1(11) . . . . ?
C47 C48 C49 C49 173.6(7) . . . 2_655 ?
C47 C48 C49 C50 -1.5(10) . . . . ?
C48 C49 C50 N10 3.8(8) . . . . ?
C49 C49 C50 N10 -171.1(5) 2_655 . . . ?
C50 N10 C46 C45 175.0(4) . . . . ?
C50 N10 C46 C47 -3.4(8) . . . . ?
C51 N11 C55 C54 1.9(7) . . . . ?
C51 N11 C55 C56 -177.9(4) . . . . ?
C51 C52 C53 C54 0.6(9) . . . . ?
C52 C53 C54 C55 0.5(9) . . . . ?
C53 C54 C55 N11 -1.7(8) . . . . ?
C53 C54 C55 C56 178.1(5) . . . . ?
C54 C55 C56 N12 -178.0(5) . . . . ?
C54 C55 C56 C57 3.2(8) . . . . ?
C55 N11 C51 C52 -0.8(7) . . . . ?
C55 C56 C57 C58 -177.6(5) . . . . ?
C56 N12 C60 C59 1.2(7) . . . . ?
C56 C57 C58 C59 0.8(8) . . . . ?
C57 C58 C59 C29 176.4(5) . . . 2_655 ?
C57 C58 C59 C60 -4.0(7) . . . . ?
C58 C59 C60 N12 3.1(7) . . . . ?
C59 C29 C30 N6 -179.8(4) 2_655 . . . ?
C60 N12 C56 C55 176.5(4) . . . . ?
C60 N12 C56 C57 -4.7(7) . . . . ?
O1 S1 C61 F1 -58.7(7) . . . . ?
O1 S1 C61 F2 -178.9(7) . . . . ?
O1 S1 C61 F3 57.4(8) . . . . ?
O2 S1 C61 F1 60.9(7) . . . . ?
O2 S1 C61 F2 -59.2(8) . . . . ?
O2 S1 C61 F3 177.0(7) . . . . ?
O3 S1 C61 F1 -178.7(6) . . . . ?
O3 S1 C61 F2 61.1(8) . . . . ?
O3 S1 C61 F3 -62.6(8) . . . . ?
O4 S2 C62 F4 -60.6(5) . . . . ?
O4 S2 C62 F5 57.5(6) . . . . ?
O4 S2 C62 F6 178.7(5) . . . . ?
O5 S2 C62 F4 -179.7(5) . . . . ?
O5 S2 C62 F5 -61.6(6) . . . . ?
O5 S2 C62 F6 59.6(5) . . . . ?
O6 S2 C62 F4 60.0(5) . . . . ?
O6 S2 C62 F5 178.1(5) . . . . ?
O6 S2 C62 F6 -60.7(5) . . . . ?
O7 S3 C63 F7 -175.4(4) . . . . ?
O7 S3 C63 F8 -56.8(5) . . . . ?
O7 S3 C63 F9 63.4(5) . . . . ?
O8 S3 C63 F7 -55.7(5) . . . . ?
O8 S3 C63 F8 62.9(5) . . . . ?
O8 S3 C63 F9 -176.9(5) . . . . ?
O9 S3 C63 F7 63.6(5) . . . . ?
O9 S3 C63 F8 -177.8(4) . . . . ?
O9 S3 C63 F9 -57.6(5) . . . . ?
O10 S4 C64 F10 -57(2) . . . . ?
O10 S4 C64 F11 -178(2) . . . . ?
O10 S4 C64 F12 65(2) . . . . ?
O11 S4 C64 F10 63(2) . . . . ?
O11 S4 C64 F11 -58(2) . . . . ?
O11 S4 C64 F12 -175.3(19) . . . . ?
O12 S4 C64 F10 178.0(18) . . . . ?
O12 S4 C64 F11 57(2) . . . . ?
O12 S4 C64 F12 -61(2) . . . . ?
O13 C65 C66 C67 -14(4) . . . . ?
C65 O13 C68 C67 -30(3) . . . . ?
C65 C66 C67 C68 -4(4) . . . . ?
C66 C67 C68 O13 21(3) . . . . ?
C68 O13 C65 C66 27(3) . . . . ?
O14 C69 C70 C71 -31(2) . . . . ?
C69 O14 C72 C71 -34.6(16) . . . . ?
C69 C70 C71 C72 8(2) . . . . ?
C70 C71 C72 O14 16(2) . . . . ?
C72 O14 C69 C70 39.7(17) . . . . ?
O15 C73 C74 C75 12.1(11) . . . . ?
C73 O15 C76 C75 53.8(11) . . . . ?
C73 C74 C75 C76 20.4(11) . . . . ?
C74 C75 C76 O15 -47.9(12) . . . . ?
C76 O15 C73 C74 -42.5(11) . . . . ?
F13 C1A S6 O16 -55(2) . . . . ?
F13 C1A S6 O17 58(2) . . . . ?
F13 C1A S6 O18 179.4(16) . . . . ?
F14 C1A S6 O16 -168(2) . . . . ?
F14 C1A S6 O17 -54(2) . . . . ?
F14 C1A S6 O18 67(2) . . . . ?
F15 C1A S6 O16 58(2) . . . . ?
F15 C1A S6 O17 172(2) . . . . ?
F15 C1A S6 O18 -67(2) . . . . ?

loop_
_exptl_oxdiff_crystal_face_indexfrac_h
_exptl_oxdiff_crystal_face_indexfrac_k
_exptl_oxdiff_crystal_face_indexfrac_l
_exptl_oxdiff_crystal_face_x
_exptl_oxdiff_crystal_face_y
_exptl_oxdiff_crystal_face_z
-29.4084 8.8171 -13.7559 -0.4424 0.0100 0.8968
-25.1919 23.0984 15.0593 -0.9984 0.0254 0.0508
2.1523 15.2488 28.4516 -0.6010 0.0165 -0.7991
31.5700 -13.8688 7.1631 0.6504 -0.0155 -0.7595
20.3891 -23.1600 -19.8987 0.9860 -0.0254 0.1649
-28.6663 -9.5944 -14.1227 0.0853 0.3624 0.9281
-31.1311 -20.5203 8.9319 0.2120 0.8886 0.4068
-4.1727 -14.9828 30.5872 0.1731 0.7186 -0.6735
29.5241 10.7513 12.4554 -0.0981 -0.4158 -0.9041
18.1867 20.5044 -25.6801 -0.2246 -0.9365 0.2692
-44.0781 -1.1059 13.3924 -0.4910 0.7120 0.5020
7.4953 -28.4981 -0.0253 0.8751 0.4761 -0.0867
-2.7977 28.7022 5.2407 -0.8703 -0.4731 -0.1370
39.0103 0.3641 -28.8145 0.5669 -0.8237 -0.0090
